data_7228767
loop_
_publ_author_name
'Torubaev, Yury'
'Lyssenko, Konstantin A.'
'Barzilovich, Petro Yu.'
'Mobin, Shaikh M.'
'Singh, Ajeet'
'Saratov, George A.'
'Mathur, Pradeep'

_publ_section_title
;
 Self-assembly of conducting cocrystals via iodine----\p(Cp) interactions
;
_journal_name_full CrystEngComm
_journal_paper_doi 10.1039/C7CE00857K
_journal_year 2017
_chemical_formula_moiety 'C10 H10 Fe, C8 H5 I'
_chemical_formula_sum 'C18 H15 Fe I'
_chemical_formula_weight 414.05
_chemical_name_systematic 'ferrocene iodophenylacetylene'
_space_group_crystal_system monoclinic
_space_group_IT_number 11
_space_group_name_Hall '-P 2yb'
_space_group_name_H-M_alt 'P 1 21/m 1'
_symmetry_space_group_name_Hall '-P 2yb'
_symmetry_space_group_name_H-M 'P 1 21/m 1'
_atom_sites_solution_hydrogens mixed
_audit_creation_method SHELXL-2014/6
_audit_update_record
;
2017-06-26 deposited with the CCDC.
2017-07-26 downloaded from the CCDC.
;
_cell_angle_alpha 90
_cell_angle_beta 111.63(3)
_cell_angle_gamma 90
_cell_formula_units_Z 2
_cell_length_a 9.5077(19)
_cell_length_b 8.6571(17)
_cell_length_c 10.041(2)
_cell_measurement_reflns_used 1224
_cell_measurement_temperature 110(2)
_cell_measurement_theta_max 25
_cell_measurement_theta_min 3
_cell_volume 768.3(3)
_computing_cell_refinement 'Bruker SAINT'
_computing_data_collection 'Bruker APEX II'
_computing_data_reduction 'Bruker SAINT'
_computing_molecular_graphics 'Bruker SHELXTL'
_computing_publication_material 'Bruker SHELXTL'
_computing_structure_refinement 'SHELXL-97 (Sheldrick, 1997)'
_computing_structure_solution 'SHELXS-97 (Sheldrick, 1997)'
_diffrn_ambient_temperature 110(2)
_diffrn_measured_fraction_theta_full 0.999
_diffrn_measured_fraction_theta_max 0.999
_diffrn_measurement_device_type 'Bruker APEX II CCD area detector''
_diffrn_measurement_method 'omega scans'
_diffrn_radiation_type MoK\a
_diffrn_radiation_wavelength 0.71073
_diffrn_reflns_av_R_equivalents 0.0272
_diffrn_reflns_av_unetI/netI 0.0095
_diffrn_reflns_Laue_measured_fraction_full 0.999
_diffrn_reflns_Laue_measured_fraction_max 0.999
_diffrn_reflns_limit_h_max 13
_diffrn_reflns_limit_h_min -13
_diffrn_reflns_limit_k_max 12
_diffrn_reflns_limit_k_min -12
_diffrn_reflns_limit_l_max 14
_diffrn_reflns_limit_l_min -14
_diffrn_reflns_number 39983
_diffrn_reflns_point_group_measured_fraction_full 0.999
_diffrn_reflns_point_group_measured_fraction_max 0.999
_diffrn_reflns_theta_full 25.242
_diffrn_reflns_theta_max 29.982
_diffrn_reflns_theta_min 2.182
_exptl_absorpt_coefficient_mu 2.977
_exptl_absorpt_correction_type multi-scan
_exptl_absorpt_process_details SADABS
_exptl_crystal_colour orange
_exptl_crystal_density_diffrn 1.790
_exptl_crystal_description block
_exptl_crystal_F_000 404
_exptl_crystal_size_max 0.320
_exptl_crystal_size_mid 0.220
_exptl_crystal_size_min 0.210
_exptl_transmission_factor_max 0.574
_exptl_transmission_factor_min 0.449
_refine_diff_density_max 1.545
_refine_diff_density_min -1.194
_refine_diff_density_rms 0.081
_refine_ls_extinction_method none
_refine_ls_goodness_of_fit_ref 1.103
_refine_ls_hydrogen_treatment constr
_refine_ls_matrix_type full
_refine_ls_number_parameters 103
_refine_ls_number_reflns 2372
_refine_ls_number_restraints 0
_refine_ls_restrained_S_all 1.103
_refine_ls_R_factor_all 0.0185
_refine_ls_R_factor_gt 0.0177
_refine_ls_shift/su_max 0.001
_refine_ls_shift/su_mean 0.000
_refine_ls_structure_factor_coef Fsqd
_refine_ls_weighting_details 'w=1/[\s^2^(Fo^2^)+(0.0291P)^2^+0.5267P] where P=(Fo^2^+2Fc^2^)/3'
_refine_ls_weighting_scheme calc
_refine_ls_wR_factor_gt 0.0490
_refine_ls_wR_factor_ref 0.0501
_reflns_Friedel_coverage 0.000
_reflns_number_gt 2303
_reflns_number_total 2372
_reflns_threshold_expression I>2\s(I)
_cod_data_source_file c7ce00857k2.cif
_cod_data_source_block a
_cod_database_code 7228767
_shelx_space_group_comment
;
The symmetry employed for this shelxl refinement is uniquely defined
by the following loop, which should always be used as a source of
symmetry information in preference to the above space-group names.
They are only intended as comments.
;
_shelx_estimated_absorpt_t_min 0.449
_shelx_estimated_absorpt_t_max 0.574
_shelxl_version_number 2014/6

loop_
_space_group_symop_operation_xyz
'x, y, z'
'-x, y+1/2, -z'
'-x, -y, -z'
'x, -y-1/2, z'

loop_
_atom_site_label
_atom_site_type_symbol
_atom_site_fract_x
_atom_site_fract_y
_atom_site_fract_z
_atom_site_U_iso_or_equiv
_atom_site_adp_type
_atom_site_occupancy
_atom_site_site_symmetry_order
_atom_site_calc_flag
_atom_site_refinement_flags_posn
_atom_site_refinement_flags_adp
_atom_site_refinement_flags_occupancy
Fe1 Fe 0.65154(3) 0.2500 0.91871(3) 0.01118(6) Uani 1 2 d S T P
I1 I 0.79308(2) 0.7500 0.79760(2) 0.01999(5) Uani 1 2 d S T P
C1I C 0.5722(2) 0.7500 0.6766(2) 0.0183(3) Uani 1 2 d S T P
C2I C 0.4397(2) 0.7500 0.6038(2) 0.0170(3) Uani 1 2 d S T P
C3I C 0.2814(2) 0.7500 0.51477(19) 0.0166(3) Uani 1 2 d S T P
C4I C 0.20423(17) 0.89037(19) 0.47094(15) 0.0221(3) Uani 1 1 d . . .
H4I H 0.2564 0.9855 0.4998 0.027 Uiso 1 1 calc R U .
C5I C 0.05066(18) 0.8899(2) 0.38482(16) 0.0281(3) Uani 1 1 d . . .
H5I H -0.0016 0.9848 0.3549 0.034 Uiso 1 1 calc R U .
C6I C -0.0263(3) 0.7500 0.3426(2) 0.0294(5) Uani 1 2 d S T P
H6I H -0.1311 0.7500 0.2851 0.035 Uiso 1 2 calc R U P
C1 C 0.86366(14) 0.16725(16) 0.95058(14) 0.0161(2) Uani 1 1 d . . .
H1A H 0.8935 0.0941 0.8779 0.019 Uiso 1 1 d R U .
C2 C 0.81539(15) 0.38396(17) 1.06265(14) 0.0183(2) Uani 1 1 d . . .
H2A H 0.8032 0.5027 1.0895 0.022 Uiso 1 1 d R U .
C3 C 0.7861(2) 0.2500 1.1320(2) 0.0195(4) Uani 1 2 d S T P
H7A H 0.7475 0.2500 1.2206 0.023 Uiso 1 2 d R U P
C5 C 0.46076(15) 0.38412(17) 0.83428(14) 0.0176(2) Uani 1 1 d . . .
H5A H 0.4492 0.5027 0.8619 0.021 Uiso 1 1 d R U .
C6 C 0.4307(2) 0.2500 0.9036(2) 0.0179(3) Uani 1 2 d S T P
H10A H 0.3920 0.2500 0.9921 0.022 Uiso 1 2 d R U P
C7 C 0.51009(15) 0.16729(16) 0.72323(13) 0.0160(2) Uani 1 1 d . . .
H8A H 0.5423 0.0939 0.6522 0.019 Uiso 1 1 d R U .

loop_
_atom_site_aniso_label
_atom_site_aniso_U_11
_atom_site_aniso_U_22
_atom_site_aniso_U_33
_atom_site_aniso_U_23
_atom_site_aniso_U_13
_atom_site_aniso_U_12
Fe1 0.00889(12) 0.01269(12) 0.01179(11) 0.000 0.00360(9) 0.000
I1 0.01205(7) 0.01696(7) 0.02716(8) 0.000 0.00277(5) 0.000
C1I 0.0179(9) 0.0155(8) 0.0211(8) 0.000 0.0067(7) 0.000
C2I 0.0169(8) 0.0176(8) 0.0165(8) 0.000 0.0063(7) 0.000
C3I 0.0138(8) 0.0243(9) 0.0111(7) 0.000 0.0038(6) 0.000
C4I 0.0193(6) 0.0258(7) 0.0188(6) 0.0000(5) 0.0043(5) 0.0038(6)
C5I 0.0207(7) 0.0404(9) 0.0200(6) 0.0009(6) 0.0038(5) 0.0100(7)
C6I 0.0143(9) 0.0524(15) 0.0186(9) 0.000 0.0026(7) 0.000
C1 0.0106(5) 0.0169(6) 0.0200(5) -0.0001(5) 0.0048(4) 0.0019(4)
C2 0.0132(5) 0.0201(6) 0.0188(6) -0.0052(5) 0.0025(4) -0.0014(5)
C3 0.0146(8) 0.0292(10) 0.0131(7) 0.000 0.0030(6) 0.000
C5 0.0122(5) 0.0192(6) 0.0190(5) -0.0008(5) 0.0030(4) 0.0036(5)
C6 0.0103(7) 0.0255(9) 0.0181(8) 0.000 0.0053(6) 0.000
C7 0.0149(5) 0.0164(6) 0.0140(5) -0.0014(4) 0.0023(4) -0.0009(4)

loop_
_atom_type_symbol
_atom_type_description
_atom_type_scat_dispersion_real
_atom_type_scat_dispersion_imag
_atom_type_scat_source
C C 0.0033 0.0016 'International Tables Vol C Tables 4.2.6.8 and 6.1.1.4'
H H 0.0000 0.0000 'International Tables Vol C Tables 4.2.6.8 and 6.1.1.4'
Fe Fe 0.3463 0.8444 'International Tables Vol C Tables 4.2.6.8 and 6.1.1.4'
I I -0.4742 1.8119 'International Tables Vol C Tables 4.2.6.8 and 6.1.1.4'

loop_
_geom_angle_atom_site_label_1
_geom_angle_atom_site_label_2
_geom_angle_atom_site_label_3
_geom_angle
_geom_angle_site_symmetry_1
_geom_angle_site_symmetry_3
C6 Fe1 C2 122.97(6) . .
C6 Fe1 C2 122.97(6) . 4_565
C2 Fe1 C2 68.92(9) . 4_565
C6 Fe1 C3 107.78(8) . .
C2 Fe1 C3 40.89(5) . .
C2 Fe1 C3 40.89(5) 4_565 .
C6 Fe1 C1 158.99(4) . .
C2 Fe1 C1 68.87(6) . .
C2 Fe1 C1 40.91(5) 4_565 .
C3 Fe1 C1 68.78(7) . .
C6 Fe1 C1 158.99(4) . 4_565
C2 Fe1 C1 40.92(5) . 4_565
C2 Fe1 C1 68.87(6) 4_565 4_565
C3 Fe1 C1 68.78(7) . 4_565
C1 Fe1 C1 40.88(8) . 4_565
C6 Fe1 C5 40.95(5) . 4_565
C2 Fe1 C5 159.46(6) . 4_565
C2 Fe1 C5 107.28(6) 4_565 4_565
C3 Fe1 C5 123.15(6) . 4_565
C1 Fe1 C5 122.32(6) . 4_565
C1 Fe1 C5 158.32(6) 4_565 4_565
C6 Fe1 C5 40.95(5) . .
C2 Fe1 C5 107.28(6) . .
C2 Fe1 C5 159.46(6) 4_565 .
C3 Fe1 C5 123.15(6) . .
C1 Fe1 C5 158.32(6) . .
C1 Fe1 C5 122.32(6) 4_565 .
C5 Fe1 C5 68.80(8) 4_565 .
C6 Fe1 C7 68.73(7) . .
C2 Fe1 C7 158.41(6) . .
C2 Fe1 C7 122.40(6) 4_565 .
C3 Fe1 C7 159.04(4) . .
C1 Fe1 C7 106.67(6) . .
C1 Fe1 C7 122.01(6) 4_565 .
C5 Fe1 C7 40.73(5) 4_565 .
C5 Fe1 C7 68.63(6) . .
C6 Fe1 C7 68.73(7) . 4_565
C2 Fe1 C7 122.40(6) . 4_565
C2 Fe1 C7 158.41(6) 4_565 4_565
C3 Fe1 C7 159.04(4) . 4_565
C1 Fe1 C7 122.01(6) . 4_565
C1 Fe1 C7 106.67(6) 4_565 4_565
C5 Fe1 C7 68.63(6) 4_565 4_565
C5 Fe1 C7 40.73(5) . 4_565
C7 Fe1 C7 40.76(8) . 4_565
C2I C1I I1 179.90(18) . .
C1I C2I C3I 179.2(2) . .
C4I C3I C4I 119.89(19) 4_575 .
C4I C3I C2I 120.06(9) 4_575 .
C4I C3I C2I 120.06(9) . .
C5I C4I C3I 119.87(16) . .
C5I C4I H4I 120.1 . .
C3I C4I H4I 120.1 . .
C4I C5I C6I 120.13(17) . .
C4I C5I H5I 119.9 . .
C6I C5I H5I 119.9 . .
C5I C6I C5I 120.1(2) 4_575 .
C5I C6I H6I 120.0 4_575 .
C5I C6I H6I 120.0 . .
C1 C1 C2 108.02(8) 4_565 4_565
C1 C1 Fe1 69.56(4) 4_565 .
C2 C1 Fe1 69.49(8) 4_565 .
C1 C1 H1A 125.9 4_565 .
C2 C1 H1A 126.1 4_565 .
Fe1 C1 H1A 126.0 . .
C3 C2 C1 107.90(13) . 4_565
C3 C2 Fe1 69.58(9) . .
C1 C2 Fe1 69.60(8) 4_565 .
C3 C2 H2A 126.3 . .
C1 C2 H2A 125.8 4_565 .
Fe1 C2 H2A 126.3 . .
C2 C3 C2 108.17(17) . 4_565
C2 C3 Fe1 69.53(9) . .
C2 C3 Fe1 69.54(9) 4_565 .
C2 C3 H7A 125.9 . .
C2 C3 H7A 125.9 4_565 .
Fe1 C3 H7A 126.2 . .
C7 C5 C6 107.89(13) 4_565 .
C7 C5 Fe1 69.68(8) 4_565 .
C6 C5 Fe1 69.29(9) . .
C7 C5 H5A 126.2 4_565 .
C6 C5 H5A 125.9 . .
Fe1 C5 H5A 126.1 . .
C5 C6 C5 107.97(16) 4_565 .
C5 C6 Fe1 69.77(9) 4_565 .
C5 C6 Fe1 69.77(9) . .
C5 C6 H10A 126.0 4_565 .
C5 C6 H10A 126.0 . .
Fe1 C6 H10A 126.1 . .
C5 C7 C7 108.12(8) 4_565 4_565
C5 C7 Fe1 69.59(7) 4_565 .
C7 C7 Fe1 69.62(4) 4_565 .
C5 C7 H8A 125.8 4_565 .
C7 C7 H8A 126.0 4_565 .
Fe1 C7 H8A 126.2 . .

loop_
_geom_bond_atom_site_label_1
_geom_bond_atom_site_label_2
_geom_bond_distance
_geom_bond_site_symmetry_2
Fe1 C6 2.0487(19) .
Fe1 C2 2.0496(15) .
Fe1 C2 2.0496(15) 4_565
Fe1 C3 2.050(2) .
Fe1 C1 2.0511(13) .
Fe1 C1 2.0512(13) 4_565
Fe1 C5 2.0551(14) 4_565
Fe1 C5 2.0551(14) .
Fe1 C7 2.0562(14) .
Fe1 C7 2.0562(14) 4_565
I1 C1I 2.001(2) .
C1I C2I 1.201(3) .
C2I C3I 1.439(3) .
C3I C4I 1.4040(18) 4_575
C3I C4I 1.4040(18) .
C4I C5I 1.396(2) .
C4I H4I 0.9500 .
C5I C6I 1.397(2) .
C5I H5I 0.9500 .
C6I C5I 1.397(2) 4_575
C6I H6I 0.9500 .
C1 C1 1.433(3) 4_565
C1 C2 1.4333(19) 4_565
C1 H1A 1.0801 .
C2 C3 1.4320(19) .
C2 C1 1.4333(18) 4_565
C2 H2A 1.0800 .
C3 C2 1.4320(19) 4_565
C3 H7A 1.0800 .
C5 C7 1.4307(18) 4_565
C5 C6 1.4355(18) .
C5 H5A 1.0800 .
C6 C5 1.4354(18) 4_565
C6 H10A 1.0800 .
C7 C5 1.4307(18) 4_565
C7 C7 1.432(3) 4_565
C7 H8A 1.0799 .

loop_
_geom_torsion_atom_site_label_1
_geom_torsion_atom_site_label_2
_geom_torsion_atom_site_label_3
_geom_torsion_atom_site_label_4
_geom_torsion
_geom_torsion_site_symmetry_1
_geom_torsion_site_symmetry_4
C4I C3I C4I C5I 0.5(3) 4_575 .
C2I C3I C4I C5I -179.87(15) . .
C3I C4I C5I C6I 0.2(2) . .
C4I C5I C6I C5I -0.9(3) . 4_575
C1 C2 C3 C2 -0.3(2) 4_565 4_565
Fe1 C2 C3 C2 58.99(13) . 4_565
C1 C2 C3 Fe1 -59.27(10) 4_565 .
C7 C5 C6 C5 -0.3(2) 4_565 4_565
Fe1 C5 C6 C5 -59.53(13) . 4_565
C7 C5 C6 Fe1 59.18(10) 4_565 .
